data_8103632
loop_
_publ_author_name
'Shvanskaya, L.'
'Leonyuk, L.'
'Sokolova, E.'
'Maltsev, V.'

_publ_section_title
;
 The crystal chemistry of superconducting Sr3.66 Bi0.28 Ca6.02 Cu16.45
 O28.63 and nonsuperconducting Sr5.97 Ca3.13 Y0.53 Al0.25 Bi0.12 Cu16.66
 O28.64 compounds
;
_journal_name_full 'Zeitschrift fuer Kristallographie (149,1979-)'
_journal_page_first 368
_journal_page_last 372
_journal_volume 215
_journal_year 2000
_chemical_formula_sum 'Bi0.28 Ca6.024 Cu16.447 O28.63 Sr3.66'
_chemical_name_systematic 'Bi0.28 Sr3.66 Ca6.024 Cu16.447 O28.63'
_space_group_IT_number 22
_symmetry_space_group_name_Hall 'F 2 2'
_symmetry_space_group_name_H-M 'F 2 2 2'
_cell_angle_alpha 90
_cell_angle_beta 90
_cell_angle_gamma 90
_cell_formula_units_Z 4
_cell_length_a 11.319
_cell_length_b 12.763
_cell_length_c 19.491
_cell_volume 2815.756
_citation_journal_id_ASTM ZEKRDZ
_cod_data_source_file Shvanskaya_ZEKRDZ_2000_813.cif
_cod_data_source_block Bi0.28Ca6.024Cu16.447O28.63Sr3.66
_cod_original_cell_volume 2815.755
_cod_database_code 8103632

loop_
_symmetry_equiv_pos_as_xyz
x,y,z
-x,-y,z
x,-y,-z
-x,y,-z
x,y+1/2,z+1/2
-x,-y+1/2,z+1/2
x,-y+1/2,-z+1/2
-x,y+1/2,-z+1/2
x+1/2,y,z+1/2
-x+1/2,-y,z+1/2
x+1/2,-y,-z+1/2
-x+1/2,y,-z+1/2
x+1/2,y+1/2,z
-x+1/2,-y+1/2,z
x+1/2,-y+1/2,-z
-x+1/2,y+1/2,-z

loop_
_atom_site_label
_atom_site_type_symbol
_atom_site_fract_x
_atom_site_fract_y
_atom_site_fract_z
_atom_site_occupancy
_atom_site_U_iso_or_equiv
O10 O-2 0.1361 0.238 0.6743 1 0.0
O4 O-2 0.1641 0 0 0.993 0.0
Sr2 Sr+2 0 0.36949 0.5 0.371 0.0
Cu3 Cu+2 0.1658 -0.0027 0.3 0.986 0.0
Ca2 Ca+2 0 0.36949 0.5 0.596 0.0
O7 O-2 0.1382 0.25 0.25 0.989 0.0
Ca1 Ca+2 -0.0026 0.1307 0.80157 0.604 0.0
Cu7 Cu+2 0.25 0.25 0.89371 0.942 0.0
O9 O-2 0.1365 0.2397 0.5368 1 0.0
O3 O-2 0 0 0.5 0.98 0.0
Sr3 Sr+2 -0.00436 0.86966 0.60112 0.362 0.0
Cu5 Cu+2 0.25 0.25 0.03722 0.942 0.0
Bi1 Bi+3 -0.0026 0.1307 0.80157 0.029 0.0
Cu4 Cu+2 0.25 0.25 0.17776 0.952 0.0
O5 O-2 0.1672 -0.0043 0.2006 1 0.0
Cu6 Cu+2 0.25 0.25 0.75 0.963 0.0
Sr1 Sr+2 -0.0026 0.1307 0.80157 0.368 0.0
Ca3 Ca+2 -0.00436 0.86966 0.60112 0.604 0.0
Bi3 Bi+3 -0.00436 0.86966 0.60112 0.026 0.0
Cu1 Cu+2 0.16566 0 0.5 0.97 0.0
O1 O-2 0 0 0.2992 0.988 0.0
O8 O-2 0.1311 0.2282 0.1092 0.928 0.0
Cu2 Cu+2 0.16623 0.00359 0.09966 0.982 0.0
O2 O-2 0 0 0.0993 1 0.0
O6 O-2 0.1658 -0.006 0.6009 1 0.0
Bi2 Bi+3 0 0.36949 0.5 0.029 0.0
